data_2015819
loop_
_publ_author_name
'Solokha, Pavlo'
'De Negri, Serena'
'Saccone, Adriana'
'Pavlyuk, Volodymyr'
'Marciniak, Bernard'
'Tedenac, Jean-Claude'

_publ_section_title
;
 Tb~2~Ni~2~Mg~3~: a new structure type derived from the Ru~3~Al~2~B~2~
 type
;
_journal_coeditor_code SQ3057
_journal_issue 2
_journal_name_full 'Acta Crystallographica Section C'
_journal_page_first i13
_journal_page_last i16
_journal_paper_doi 10.1107/S0108270107001503
_journal_volume 63
_journal_year 2007
_chemical_formula_iupac 'Tb2 Ni2 Mg3'
_chemical_formula_moiety '2(Ni Tb), 3(Mg)'
_chemical_formula_sum 'Mg3 Ni2 Tb2'
_chemical_formula_weight 508.19
_chemical_name_common 'Trimagnesium dinickel diterbium'
_chemical_name_systematic
;
diterbium dinickel trimagnesium
;
_space_group_IT_number 65
_symmetry_cell_setting orthorhombic
_symmetry_space_group_name_Hall '-C 2 2'
_symmetry_space_group_name_H-M 'C m m m'
_atom_sites_solution_primary direct
_atom_sites_solution_secondary difmap
_audit_creation_method SHELXL-97
_cell_angle_alpha 90.00
_cell_angle_beta 90.00
_cell_angle_gamma 90.00
_cell_formula_units_Z 2
_cell_length_a 3.9788(7)
_cell_length_b 21.203(4)
_cell_length_c 3.6583(7)
_cell_measurement_reflns_used 940
_cell_measurement_temperature 295(2)
_cell_measurement_theta_max 26.37
_cell_measurement_theta_min 3.84
_cell_volume 308.62(10)
_computing_cell_refinement 'CrysAlis CCD'
_computing_data_collection 'CrysAlis CCD (Oxford Diffraction, 2004)'
_computing_data_reduction 'CrysAlis RED (Oxford Diffraction, 2005)'
_computing_molecular_graphics 'DIAMOND (Brandenburg, 1999)'
_computing_publication_material SHELXL97
_computing_structure_refinement 'SHELXL97 (Sheldrick, 1997)'
_computing_structure_solution 'SHELXS97 (Sheldrick, 1997)'
_diffrn_ambient_temperature 295(2)
_diffrn_detector_area_resol_mean 0
_diffrn_measured_fraction_theta_full 0.982
_diffrn_measured_fraction_theta_max 0.982
_diffrn_measurement_device_type 'Oxford Diffraction Xcalibur'
_diffrn_measurement_method \w
_diffrn_radiation_monochromator graphite
_diffrn_radiation_source 'fine-focus sealed tube'
_diffrn_radiation_type MoK\a
_diffrn_radiation_wavelength 0.71073
_diffrn_reflns_av_R_equivalents 0.0431
_diffrn_reflns_av_sigmaI/netI 0.0224
_diffrn_reflns_limit_h_max 4
_diffrn_reflns_limit_h_min -4
_diffrn_reflns_limit_k_max 25
_diffrn_reflns_limit_k_min -25
_diffrn_reflns_limit_l_max 2
_diffrn_reflns_limit_l_min -4
_diffrn_reflns_number 940
_diffrn_reflns_theta_full 26.37
_diffrn_reflns_theta_max 26.37
_diffrn_reflns_theta_min 3.84
_diffrn_standards_decay_% 0
_diffrn_standards_interval_count 0
_diffrn_standards_interval_time 0
_diffrn_standards_number 0
_exptl_absorpt_coefficient_mu 28.795
_exptl_absorpt_correction_T_max 0.313
_exptl_absorpt_correction_T_min 0.075
_exptl_absorpt_correction_type analytical
_exptl_absorpt_process_details '(CrysAlis RED; Oxford Diffraction, 2005)'
_exptl_crystal_colour 'metallic dark grey'
_exptl_crystal_density_diffrn 5.469
_exptl_crystal_density_method 'not measured'
_exptl_crystal_description 'irregularly shaped'
_exptl_crystal_F_000 444
_exptl_crystal_size_max 0.1
_exptl_crystal_size_mid 0.08
_exptl_crystal_size_min 0.04
_refine_diff_density_max 2.233
_refine_diff_density_min -1.213
_refine_ls_extinction_method none
_refine_ls_goodness_of_fit_ref 1.100
_refine_ls_matrix_type full
_refine_ls_number_parameters 16
_refine_ls_number_reflns 213
_refine_ls_number_restraints 0
_refine_ls_restrained_S_all 1.100
_refine_ls_R_factor_all 0.0352
_refine_ls_R_factor_gt 0.0323
_refine_ls_shift/su_max 0.000
_refine_ls_shift/su_mean 0.000
_refine_ls_structure_factor_coef Fsqd
_refine_ls_weighting_details 'calc w=1/[\s^2^(Fo^2^)+(0.0609P)^2^] where P=(Fo^2^+2Fc^2^)/3'
_refine_ls_weighting_scheme calc
_refine_ls_wR_factor_gt 0.0764
_refine_ls_wR_factor_ref 0.0780
_reflns_number_gt 199
_reflns_number_total 213
_reflns_threshold_expression I>2\s(I)
_cod_data_source_file sq3057.cif
_cod_data_source_block I
_cod_database_code 2015819
_cod_database_fobs_code 2015819

loop_
_symmetry_equiv_pos_as_xyz
'x, y, z'
'-x, -y, z'
'-x, y, -z'
'x, -y, -z'
'x+1/2, y+1/2, z'
'-x+1/2, -y+1/2, z'
'-x+1/2, y+1/2, -z'
'x+1/2, -y+1/2, -z'
'-x, -y, -z'
'x, y, -z'
'x, -y, z'
'-x, y, z'
'-x+1/2, -y+1/2, -z'
'x+1/2, y+1/2, -z'
'x+1/2, -y+1/2, z'
'-x+1/2, y+1/2, z'

loop_
_atom_site_type_symbol
_atom_site_label
_atom_site_fract_x
_atom_site_fract_y
_atom_site_fract_z
_atom_site_U_iso_or_equiv
_atom_site_adp_type
_atom_site_calc_flag
_atom_site_refinement_flags
_atom_site_occupancy
Tb Tb1 0.0000 0.17641(3) 0.0000 0.0154(3) Uani d S 1
Ni Ni1 0.0000 0.28698(10) 0.5000 0.0177(5) Uani d S 1
Mg Mg1 0.0000 0.4198(3) 0.5000 0.0252(13) Uani d S 1
Mg Mg2 0.0000 0.0000 0.0000 0.0258(18) Uani d S 1

loop_
_atom_site_aniso_label
_atom_site_aniso_U_11
_atom_site_aniso_U_22
_atom_site_aniso_U_33
_atom_site_aniso_U_12
_atom_site_aniso_U_13
_atom_site_aniso_U_23
Tb1 0.0162(5) 0.0152(5) 0.0148(4) 0.000 0.000 0.000
Ni1 0.0156(11) 0.0178(11) 0.0197(10) 0.000 0.000 0.000
Mg1 0.029(3) 0.019(3) 0.028(3) 0.000 0.000 0.000
Mg2 0.028(5) 0.018(4) 0.031(4) 0.000 0.000 0.000

loop_
_atom_type_symbol
_atom_type_description
_atom_type_scat_dispersion_real
_atom_type_scat_dispersion_imag
_atom_type_scat_source
Mg Mg 0.0486 0.0363 'International Tables Vol C Tables 4.2.6.8 and 6.1.1.4'
Ni Ni 0.3393 1.1124 'International Tables Vol C Tables 4.2.6.8 and 6.1.1.4'
Tb Tb -0.1723 4.1537 'International Tables Vol C Tables 4.2.6.8 and 6.1.1.4'

loop_
_geom_angle_atom_site_label_1
_geom_angle_atom_site_label_2
_geom_angle_atom_site_label_3
_geom_angle_site_symmetry_1
_geom_angle_site_symmetry_3
_geom_angle
Ni1 Tb1 Ni1 13_556 13_455 147.95(9)
Ni1 Tb1 Ni1 13_556 13 81.16(3)
Ni1 Tb1 Ni1 13_455 13 90.07(3)
Ni1 Tb1 Ni1 13_556 13_456 90.07(3)
Ni1 Tb1 Ni1 13_455 13_456 81.16(3)
Ni1 Tb1 Ni1 13 13_456 147.95(9)
Ni1 Tb1 Ni1 13_556 . 51.84(5)
Ni1 Tb1 Ni1 13_455 . 100.52(3)
Ni1 Tb1 Ni1 13 . 100.52(3)
Ni1 Tb1 Ni1 13_456 . 51.84(5)
Ni1 Tb1 Ni1 13_556 1_554 100.52(3)
Ni1 Tb1 Ni1 13_455 1_554 51.84(5)
Ni1 Tb1 Ni1 13 1_554 51.84(5)
Ni1 Tb1 Ni1 13_456 1_554 100.52(3)
Ni1 Tb1 Ni1 . 1_554 75.93(5)
Ni1 Tb1 Mg1 13_556 13_455 158.97(9)
Ni1 Tb1 Mg1 13_455 13_455 53.08(9)
Ni1 Tb1 Mg1 13 13_455 103.33(3)
Ni1 Tb1 Mg1 13_456 13_455 95.86(4)
Ni1 Tb1 Mg1 . 13_455 143.84(5)
Ni1 Tb1 Mg1 1_554 13_455 98.21(8)
Ni1 Tb1 Mg1 13_556 13_456 103.33(3)
Ni1 Tb1 Mg1 13_455 13_456 95.86(4)
Ni1 Tb1 Mg1 13 13_456 158.97(9)
Ni1 Tb1 Mg1 13_456 13_456 53.08(9)
Ni1 Tb1 Mg1 . 13_456 98.21(8)
Ni1 Tb1 Mg1 1_554 13_456 143.84(5)
Mg1 Tb1 Mg1 13_455 13_456 65.39(8)
Ni1 Tb1 Mg1 13_556 13 95.86(4)
Ni1 Tb1 Mg1 13_455 13 103.33(3)
Ni1 Tb1 Mg1 13 13 53.08(9)
Ni1 Tb1 Mg1 13_456 13 158.97(9)
Ni1 Tb1 Mg1 . 13 143.84(5)
Ni1 Tb1 Mg1 1_554 13 98.21(8)
Mg1 Tb1 Mg1 13_455 13 71.96(9)
Mg1 Tb1 Mg1 13_456 13 105.89(16)
Ni1 Tb1 Mg1 13_556 13_556 53.08(9)
Ni1 Tb1 Mg1 13_455 13_556 158.97(9)
Ni1 Tb1 Mg1 13 13_556 95.86(4)
Ni1 Tb1 Mg1 13_456 13_556 103.33(3)
Ni1 Tb1 Mg1 . 13_556 98.21(8)
Ni1 Tb1 Mg1 1_554 13_556 143.84(5)
Mg1 Tb1 Mg1 13_455 13_556 105.89(16)
Mg1 Tb1 Mg1 13_456 13_556 71.96(9)
Mg1 Tb1 Mg1 13 13_556 65.39(8)
Ni1 Tb1 Tb1 13_556 1_556 49.418(13)
Ni1 Tb1 Tb1 13_455 1_556 130.582(13)
Ni1 Tb1 Tb1 13 1_556 130.582(13)
Ni1 Tb1 Tb1 13_456 1_556 49.418(13)
Ni1 Tb1 Tb1 . 1_556 52.04(3)
Ni1 Tb1 Tb1 1_554 1_556 127.96(3)
Mg1 Tb1 Tb1 13_455 1_556 122.70(4)
Mg1 Tb1 Tb1 13_456 1_556 57.30(4)
Mg1 Tb1 Tb1 13 1_556 122.70(4)
Mg1 Tb1 Tb1 13_556 1_556 57.30(4)
Ni1 Tb1 Tb1 13_556 1_554 130.582(13)
Ni1 Tb1 Tb1 13_455 1_554 49.418(13)
Ni1 Tb1 Tb1 13 1_554 49.418(13)
Ni1 Tb1 Tb1 13_456 1_554 130.582(13)
Ni1 Tb1 Tb1 . 1_554 127.96(3)
Ni1 Tb1 Tb1 1_554 1_554 52.04(3)
Mg1 Tb1 Tb1 13_455 1_554 57.30(4)
Mg1 Tb1 Tb1 13_456 1_554 122.70(4)
Mg1 Tb1 Tb1 13 1_554 57.30(4)
Mg1 Tb1 Tb1 13_556 1_554 122.70(4)
Tb1 Tb1 Tb1 1_556 1_554 180.0
Ni1 Tb1 Tb1 13_556 13 52.18(4)
Ni1 Tb1 Tb1 13_455 13 98.49(5)
Ni1 Tb1 Tb1 13 13 52.18(4)
Ni1 Tb1 Tb1 13_456 13 98.49(5)
Ni1 Tb1 Tb1 . 13 48.33(2)
Ni1 Tb1 Tb1 1_554 13 48.33(2)
Mg1 Tb1 Tb1 13_455 13 145.48(6)
Mg1 Tb1 Tb1 13_456 13 145.48(6)
Mg1 Tb1 Tb1 13 13 101.08(8)
Mg1 Tb1 Tb1 13_556 13 101.08(8)
Tb1 Tb1 Tb1 1_556 13 90.0
Tb1 Tb1 Tb1 1_554 13 90.0
Ni1 Tb1 Tb1 13_556 13_455 98.49(5)
Ni1 Tb1 Tb1 13_455 13_455 52.18(4)
Ni1 Tb1 Tb1 13 13_455 98.49(5)
Ni1 Tb1 Tb1 13_456 13_455 52.18(4)
Ni1 Tb1 Tb1 . 13_455 48.33(2)
Ni1 Tb1 Tb1 1_554 13_455 48.33(2)
Mg1 Tb1 Tb1 13_455 13_455 101.08(8)
Mg1 Tb1 Tb1 13_456 13_455 101.08(8)
Mg1 Tb1 Tb1 13 13_455 145.48(6)
Mg1 Tb1 Tb1 13_556 13_455 145.48(6)
Tb1 Tb1 Tb1 1_556 13_455 90.0
Tb1 Tb1 Tb1 1_554 13_455 90.0
Tb1 Tb1 Tb1 13 13_455 65.04(3)
Ni1 Tb1 Mg2 13_556 . 106.03(4)
Ni1 Tb1 Mg2 13_455 . 106.03(4)
Ni1 Tb1 Mg2 13 . 106.03(4)
Ni1 Tb1 Mg2 13_456 . 106.03(4)
Ni1 Tb1 Mg2 . . 142.04(3)
Ni1 Tb1 Mg2 1_554 . 142.04(3)
Mg1 Tb1 Mg2 13_455 . 52.95(8)
Mg1 Tb1 Mg2 13_456 . 52.95(8)
Mg1 Tb1 Mg2 13 . 52.95(8)
Mg1 Tb1 Mg2 13_556 . 52.95(8)
Tb1 Tb1 Mg2 1_556 . 90.0
Tb1 Tb1 Mg2 1_554 . 90.0
Tb1 Tb1 Mg2 13 . 147.481(13)
Tb1 Tb1 Mg2 13_455 . 147.481(13)
Ni1 Tb1 Tb1 13_556 1_455 135.034(14)
Ni1 Tb1 Tb1 13_455 1_455 44.966(14)
Ni1 Tb1 Tb1 13 1_455 135.034(14)
Ni1 Tb1 Tb1 13_456 1_455 44.966(14)
Ni1 Tb1 Tb1 . 1_455 90.0
Ni1 Tb1 Tb1 1_554 1_455 90.0
Mg1 Tb1 Tb1 13_455 1_455 54.02(4)
Mg1 Tb1 Tb1 13_456 1_455 54.02(4)
Mg1 Tb1 Tb1 13 1_455 125.98(4)
Mg1 Tb1 Tb1 13_556 1_455 125.98(4)
Tb1 Tb1 Tb1 1_556 1_455 90.0
Tb1 Tb1 Tb1 1_554 1_455 90.0
Tb1 Tb1 Tb1 13 1_455 122.519(13)
Tb1 Tb1 Tb1 13_455 1_455 57.481(13)
Mg2 Tb1 Tb1 . 1_455 90.0
Ni1 Tb1 Tb1 13_556 1_655 44.966(14)
Ni1 Tb1 Tb1 13_455 1_655 135.034(14)
Ni1 Tb1 Tb1 13 1_655 44.966(14)
Ni1 Tb1 Tb1 13_456 1_655 135.034(14)
Ni1 Tb1 Tb1 . 1_655 90.0
Ni1 Tb1 Tb1 1_554 1_655 90.0
Mg1 Tb1 Tb1 13_455 1_655 125.98(4)
Mg1 Tb1 Tb1 13_456 1_655 125.98(4)
Mg1 Tb1 Tb1 13 1_655 54.02(4)
Mg1 Tb1 Tb1 13_556 1_655 54.02(4)
Tb1 Tb1 Tb1 1_556 1_655 90.0
Tb1 Tb1 Tb1 1_554 1_655 90.0
Tb1 Tb1 Tb1 13 1_655 57.481(13)
Tb1 Tb1 Tb1 13_455 1_655 122.519(13)
Mg2 Tb1 Tb1 . 1_655 90.0
Tb1 Tb1 Tb1 1_455 1_655 180.0
Ni1 Ni1 Ni1 13_456 13_556 103.51(15)
Ni1 Ni1 Tb1 13_456 13_556 136.60(5)
Ni1 Ni1 Tb1 13_556 13_556 67.37(2)
Ni1 Ni1 Tb1 13_456 13_455 67.37(2)
Ni1 Ni1 Tb1 13_556 13_455 136.60(5)
Tb1 Ni1 Tb1 13_556 13_455 147.95(9)
Ni1 Ni1 Tb1 13_456 13 136.60(5)
Ni1 Ni1 Tb1 13_556 13 67.37(2)
Tb1 Ni1 Tb1 13_556 13 81.16(3)
Tb1 Ni1 Tb1 13_455 13 90.07(3)
Ni1 Ni1 Tb1 13_456 13_456 67.37(2)
Ni1 Ni1 Tb1 13_556 13_456 136.60(5)
Tb1 Ni1 Tb1 13_556 13_456 90.07(3)
Tb1 Ni1 Tb1 13_455 13_456 81.16(3)
Tb1 Ni1 Tb1 13 13_456 147.95(9)
Ni1 Ni1 Mg1 13_456 . 128.25(7)
Ni1 Ni1 Mg1 13_556 . 128.25(7)
Tb1 Ni1 Mg1 13_556 . 73.97(4)
Tb1 Ni1 Mg1 13_455 . 73.97(4)
Tb1 Ni1 Mg1 13 . 73.97(4)
Tb1 Ni1 Mg1 13_456 . 73.97(4)
Ni1 Ni1 Tb1 13_456 . 60.79(6)
Ni1 Ni1 Tb1 13_556 . 60.79(6)
Tb1 Ni1 Tb1 13_556 . 128.16(5)
Tb1 Ni1 Tb1 13_455 . 79.48(3)
Tb1 Ni1 Tb1 13 . 79.48(3)
Tb1 Ni1 Tb1 13_456 . 128.16(5)
Mg1 Ni1 Tb1 . . 142.04(3)
Ni1 Ni1 Tb1 13_456 1_556 60.79(6)
Ni1 Ni1 Tb1 13_556 1_556 60.79(6)
Tb1 Ni1 Tb1 13_556 1_556 79.48(3)
Tb1 Ni1 Tb1 13_455 1_556 128.16(5)
Tb1 Ni1 Tb1 13 1_556 128.16(5)
Tb1 Ni1 Tb1 13_456 1_556 79.48(3)
Mg1 Ni1 Tb1 . 1_556 142.04(3)
Tb1 Ni1 Tb1 . 1_556 75.93(5)
Ni1 Mg1 Mg2 . 5_556 122.17(9)
Ni1 Mg1 Mg2 . 5_455 122.17(9)
Mg2 Mg1 Mg2 5_556 5_455 115.65(18)
Ni1 Mg1 Mg2 . 5_456 122.17(9)
Mg2 Mg1 Mg2 5_556 5_456 77.08(9)
Mg2 Mg1 Mg2 5_455 5_456 69.91(8)
Ni1 Mg1 Mg2 . 5 122.17(9)
Mg2 Mg1 Mg2 5_556 5 69.91(8)
Mg2 Mg1 Mg2 5_455 5 77.08(9)
Mg2 Mg1 Mg2 5_456 5 115.65(18)
Ni1 Mg1 Tb1 . 13_455 52.95(8)
Mg2 Mg1 Tb1 5_556 13_455 175.12(17)
Mg2 Mg1 Tb1 5_455 13_455 69.227(19)
Mg2 Mg1 Tb1 5_456 13_455 105.323(18)
Mg2 Mg1 Tb1 5 13_455 112.176(19)
Ni1 Mg1 Tb1 . 13_456 52.95(8)
Mg2 Mg1 Tb1 5_556 13_456 112.176(19)
Mg2 Mg1 Tb1 5_455 13_456 105.323(18)
Mg2 Mg1 Tb1 5_456 13_456 69.227(19)
Mg2 Mg1 Tb1 5 13_456 175.12(17)
Tb1 Mg1 Tb1 13_455 13_456 65.39(8)
Ni1 Mg1 Tb1 . 13_556 52.95(8)
Mg2 Mg1 Tb1 5_556 13_556 69.227(19)
Mg2 Mg1 Tb1 5_455 13_556 175.12(17)
Mg2 Mg1 Tb1 5_456 13_556 112.176(19)
Mg2 Mg1 Tb1 5 13_556 105.323(18)
Tb1 Mg1 Tb1 13_455 13_556 105.89(16)
Tb1 Mg1 Tb1 13_456 13_556 71.96(9)
Ni1 Mg1 Tb1 . 13 52.95(8)
Mg2 Mg1 Tb1 5_556 13 105.323(18)
Mg2 Mg1 Tb1 5_455 13 112.176(19)
Mg2 Mg1 Tb1 5_456 13 175.12(17)
Mg2 Mg1 Tb1 5 13 69.227(19)
Tb1 Mg1 Tb1 13_455 13 71.96(9)
Tb1 Mg1 Tb1 13_456 13 105.89(16)
Tb1 Mg1 Tb1 13_556 13 65.39(8)
Ni1 Mg1 Mg1 . 9_566 180.0
Mg2 Mg1 Mg1 5_556 9_566 57.83(9)
Mg2 Mg1 Mg1 5_455 9_566 57.83(9)
Mg2 Mg1 Mg1 5_456 9_566 57.83(9)
Mg2 Mg1 Mg1 5 9_566 57.83(9)
Tb1 Mg1 Mg1 13_455 9_566 127.05(8)
Tb1 Mg1 Mg1 13_456 9_566 127.05(8)
Tb1 Mg1 Mg1 13_556 9_566 127.05(8)
Tb1 Mg1 Mg1 13 9_566 127.05(8)
Ni1 Mg1 Mg1 . 1_554 90.0
Mg2 Mg1 Mg1 5_556 1_554 124.95(4)
Mg2 Mg1 Mg1 5_455 1_554 55.05(4)
Mg2 Mg1 Mg1 5_456 1_554 124.95(4)
Mg2 Mg1 Mg1 5 1_554 55.05(4)
Tb1 Mg1 Mg1 13_455 1_554 57.30(4)
Tb1 Mg1 Mg1 13_456 1_554 122.70(4)
Tb1 Mg1 Mg1 13_556 1_554 122.70(4)
Tb1 Mg1 Mg1 13 1_554 57.30(4)
Mg1 Mg1 Mg1 9_566 1_554 90.0
Ni1 Mg1 Mg1 . 1_556 90.0
Mg2 Mg1 Mg1 5_556 1_556 55.05(4)
Mg2 Mg1 Mg1 5_455 1_556 124.95(4)
Mg2 Mg1 Mg1 5_456 1_556 55.05(4)
Mg2 Mg1 Mg1 5 1_556 124.95(4)
Tb1 Mg1 Mg1 13_455 1_556 122.70(4)
Tb1 Mg1 Mg1 13_456 1_556 57.30(4)
Tb1 Mg1 Mg1 13_556 1_556 57.30(4)
Tb1 Mg1 Mg1 13 1_556 122.70(4)
Mg1 Mg1 Mg1 9_566 1_556 90.0
Mg1 Mg1 Mg1 1_554 1_556 180.00(19)
Mg1 Mg2 Mg1 13_556 5_444 180.00(18)
Mg1 Mg2 Mg1 13_556 13_455 115.65(18)
Mg1 Mg2 Mg1 5_444 13_455 64.35(18)
Mg1 Mg2 Mg1 13_556 5_545 64.35(18)
Mg1 Mg2 Mg1 5_444 5_545 115.65(18)
Mg1 Mg2 Mg1 13_455 5_545 180.00(18)
Mg1 Mg2 Mg1 13_556 13_456 77.08(9)
Mg1 Mg2 Mg1 5_444 13_456 102.92(9)
Mg1 Mg2 Mg1 13_455 13_456 69.91(8)
Mg1 Mg2 Mg1 5_545 13_456 110.09(8)
Mg1 Mg2 Mg1 13_556 5_445 110.09(8)
Mg1 Mg2 Mg1 5_444 5_445 69.91(8)
Mg1 Mg2 Mg1 13_455 5_445 102.92(9)
Mg1 Mg2 Mg1 5_545 5_445 77.08(9)
Mg1 Mg2 Mg1 13_456 5_445 64.35(18)
Mg1 Mg2 Mg1 13_556 5_544 102.92(9)
Mg1 Mg2 Mg1 5_444 5_544 77.08(9)
Mg1 Mg2 Mg1 13_455 5_544 110.09(8)
Mg1 Mg2 Mg1 5_545 5_544 69.91(8)
Mg1 Mg2 Mg1 13_456 5_544 180.00(18)
Mg1 Mg2 Mg1 5_445 5_544 115.65(18)
Mg1 Mg2 Mg1 13_556 13 69.91(8)
Mg1 Mg2 Mg1 5_444 13 110.09(8)
Mg1 Mg2 Mg1 13_455 13 77.08(9)
Mg1 Mg2 Mg1 5_545 13 102.92(9)
Mg1 Mg2 Mg1 13_456 13 115.65(18)
Mg1 Mg2 Mg1 5_445 13 180.00(18)
Mg1 Mg2 Mg1 5_544 13 64.35(18)
Mg1 Mg2 Mg2 13_556 1_556 55.05(4)
Mg1 Mg2 Mg2 5_444 1_556 124.95(4)
Mg1 Mg2 Mg2 13_455 1_556 124.95(4)
Mg1 Mg2 Mg2 5_545 1_556 55.05(4)
Mg1 Mg2 Mg2 13_456 1_556 55.05(4)
Mg1 Mg2 Mg2 5_445 1_556 55.05(4)
Mg1 Mg2 Mg2 5_544 1_556 124.95(4)
Mg1 Mg2 Mg2 13 1_556 124.95(4)
Mg1 Mg2 Mg2 13_556 1_554 124.95(4)
Mg1 Mg2 Mg2 5_444 1_554 55.05(4)
Mg1 Mg2 Mg2 13_455 1_554 55.05(4)
Mg1 Mg2 Mg2 5_545 1_554 124.95(4)
Mg1 Mg2 Mg2 13_456 1_554 124.95(4)
Mg1 Mg2 Mg2 5_445 1_554 124.95(4)
Mg1 Mg2 Mg2 5_544 1_554 55.05(4)
Mg1 Mg2 Mg2 13 1_554 55.05(4)
Mg2 Mg2 Mg2 1_556 1_554 180.0
Mg1 Mg2 Tb1 13_556 . 57.83(9)
Mg1 Mg2 Tb1 5_444 . 122.17(9)
Mg1 Mg2 Tb1 13_455 . 57.83(9)
Mg1 Mg2 Tb1 5_545 . 122.17(9)
Mg1 Mg2 Tb1 13_456 . 57.83(9)
Mg1 Mg2 Tb1 5_445 . 122.17(9)
Mg1 Mg2 Tb1 5_544 . 122.17(9)
Mg1 Mg2 Tb1 13 . 57.83(9)
Mg2 Mg2 Tb1 1_556 . 90.0
Mg2 Mg2 Tb1 1_554 . 90.0
Mg1 Mg2 Tb1 13_556 9 122.17(9)
Mg1 Mg2 Tb1 5_444 9 57.83(9)
Mg1 Mg2 Tb1 13_455 9 122.17(9)
Mg1 Mg2 Tb1 5_545 9 57.83(9)
Mg1 Mg2 Tb1 13_456 9 122.17(9)
Mg1 Mg2 Tb1 5_445 9 57.83(9)
Mg1 Mg2 Tb1 5_544 9 57.83(9)
Mg1 Mg2 Tb1 13 9 122.17(9)
Mg2 Mg2 Tb1 1_556 9 90.0
Mg2 Mg2 Tb1 1_554 9 90.0
Tb1 Mg2 Tb1 . 9 180.0

loop_
_geom_bond_atom_site_label_1
_geom_bond_atom_site_label_2
_geom_bond_site_symmetry_2
_geom_bond_distance
_geom_bond_publ_flag
Tb1 Ni1 13_556 2.8118(7) y
Tb1 Ni1 13_455 2.8118(7) n
Tb1 Ni1 13 2.8118(7) n
Tb1 Ni1 13_456 2.8118(7) n
Tb1 Ni1 . 2.9735(17) y
Tb1 Ni1 1_554 2.9735(17) n
Tb1 Mg1 13_455 3.386(4) n
Tb1 Mg1 13_456 3.386(4) n
Tb1 Mg1 13 3.386(4) n
Tb1 Mg1 13_556 3.386(4) y
Tb1 Tb1 1_556 3.6583(7) y
Tb1 Tb1 1_554 3.6583(7) n
Tb1 Tb1 13 3.7007(13) n
Tb1 Tb1 13_455 3.7007(13) y
Tb1 Mg2 . 3.7405(9) y
Tb1 Tb1 1_455 3.9788(7) y
Tb1 Tb1 1_655 3.9788(7) n
Ni1 Ni1 13_456 2.533(3) n
Ni1 Ni1 13_556 2.533(3) y
Ni1 Tb1 13_556 2.8118(7) n
Ni1 Tb1 13_455 2.8118(7) n
Ni1 Tb1 13 2.8118(7) n
Ni1 Tb1 13_456 2.8118(7) n
Ni1 Mg1 . 2.817(6) y
Ni1 Tb1 1_556 2.9735(17) n
Mg1 Mg2 5_556 3.193(3) y
Mg1 Mg2 5_455 3.193(3) n
Mg1 Mg2 5_456 3.193(3) n
Mg1 Mg2 5 3.193(3) n
Mg1 Tb1 13_455 3.386(4) n
Mg1 Tb1 13_456 3.386(4) n
Mg1 Tb1 13_556 3.386(4) n
Mg1 Tb1 13 3.386(4) n
Mg1 Mg1 9_566 3.400(12) y
Mg1 Mg1 1_554 3.6583(7) n
Mg1 Mg1 1_556 3.6583(7) n
Mg2 Mg1 13_556 3.193(3) n
Mg2 Mg1 5_444 3.193(3) n
Mg2 Mg1 13_455 3.193(3) n
Mg2 Mg1 5_545 3.193(3) n
Mg2 Mg1 13_456 3.193(3) n
Mg2 Mg1 5_445 3.193(3) n
Mg2 Mg1 5_544 3.193(3) n
Mg2 Mg1 13 3.193(3) n
Mg2 Mg2 1_556 3.6583(7) n
Mg2 Mg2 1_554 3.6583(7) n
Mg2 Tb1 9 3.7405(9) n
